data_7204835
loop_
_publ_author_name
'Zakrassov, Alexander'
'Shteiman, Vitaly'
'Sheynin, Yana'
'Tumanskii, Boris'
'Botoshansky, Mark'
'Kapon, Moshe'
'Keren, Amit'
'Kaftory, Menahem'
'Vos, Thomas E.'
'Miller, Joel S.'

_publ_section_title
;
 Synthesis, structural, and magnetic characterization of substituted
 benzoimidazole-l-yl N,N?-dioxides
;
_journal_issue 12
_journal_name_full 'Journal of Materials Chemistry'
_journal_page_first 1827
_journal_paper_doi 10.1039/b400299g
_journal_volume 14
_journal_year 2004
_chemical_formula_moiety 'C13 H7 F2 N2 O2'
_chemical_formula_sum 'C13 H7 F2 N2 O2'
_chemical_formula_weight 261.21
_chemical_name_systematic
;
2-(2,6-difluorophenyl)benzimidazolyl-N,N'-dioxide
;
_space_group_IT_number 61
_symmetry_cell_setting orthorhombic
_symmetry_space_group_name_Hall '-P 2ac 2ab'
_symmetry_space_group_name_H-M 'P b c a'
_atom_sites_solution_hydrogens geom
_atom_sites_solution_primary direct
_atom_sites_solution_secondary difmap
_audit_creation_method SHELXL-97
_cell_angle_alpha 90.00
_cell_angle_beta 90.00
_cell_angle_gamma 90.00
_cell_formula_units_Z 8
_cell_length_a 11.803(2)
_cell_length_b 7.833(1)
_cell_length_c 23.664(2)
_cell_measurement_reflns_used 2871
_cell_measurement_temperature 293(2)
_cell_measurement_theta_max 25.03
_cell_measurement_theta_min 1.72
_cell_volume 2187.8(5)
_computing_cell_refinement 'DENZO SMN (Otwinowski & Minor 1997)'
_computing_data_collection 'Collect (Nonius, 2001)'
_computing_data_reduction 'DENZO SMN (Otwinowski & Minor 1997)'
_computing_molecular_graphics 'Ortep-3 for Windows (Farrugia, 1997)'
_computing_structure_refinement 'SHELXL-97 (Sheldrick, 1997)'
_computing_structure_solution 'SHELXS-97 (Sheldrick, 1990)'
_diffrn_ambient_temperature 293(2)
_diffrn_measured_fraction_theta_full 0.847
_diffrn_measured_fraction_theta_max 0.99
_diffrn_measurement_device_type 'Nonius KappaCCD'
_diffrn_measurement_method omega-scans
_diffrn_radiation_monochromator graphite
_diffrn_radiation_source 'fine-focus sealed tube'
_diffrn_radiation_type MoK\a
_diffrn_radiation_wavelength 0.71073
_diffrn_reflns_av_R_equivalents 0.0000
_diffrn_reflns_av_sigmaI/netI 0.1813
_diffrn_reflns_limit_h_max 13
_diffrn_reflns_limit_h_min 0
_diffrn_reflns_limit_k_max 8
_diffrn_reflns_limit_k_min 0
_diffrn_reflns_limit_l_max 0
_diffrn_reflns_limit_l_min -26
_diffrn_reflns_number 1635
_diffrn_reflns_theta_full 25.0
_diffrn_reflns_theta_max 25.03
_diffrn_reflns_theta_min 1.72
_exptl_absorpt_coefficient_mu 0.132
_exptl_absorpt_correction_T_max 0.999
_exptl_absorpt_correction_T_min 0.961
_exptl_absorpt_correction_type none
_exptl_absorpt_process_details none
_exptl_crystal_colour blue-green
_exptl_crystal_density_diffrn 1.586
_exptl_crystal_density_method 'not measured'
_exptl_crystal_description prism
_exptl_crystal_F_000 1064
_exptl_crystal_size_max 0.30
_exptl_crystal_size_mid 0.06
_exptl_crystal_size_min 0.01
_refine_diff_density_max 0.141
_refine_diff_density_min -0.162
_refine_diff_density_rms 0.037
_refine_ls_extinction_method none
_refine_ls_goodness_of_fit_ref 0.819
_refine_ls_hydrogen_treatment mixed
_refine_ls_matrix_type full
_refine_ls_number_parameters 172
_refine_ls_number_reflns 1635
_refine_ls_number_restraints 0
_refine_ls_restrained_S_all 0.819
_refine_ls_R_factor_all 0.1986
_refine_ls_R_factor_gt 0.0455
_refine_ls_shift/su_max 0.001
_refine_ls_shift/su_mean 0.000
_refine_ls_structure_factor_coef Fsqd
_refine_ls_weighting_details 'calc w=1/[\s^2^(Fo^2^)+(0.0082P)^2^+0.0000P] where P=(Fo^2^+2Fc^2^)/3'
_refine_ls_weighting_scheme calc
_refine_ls_wR_factor_gt 0.0552
_refine_ls_wR_factor_ref 0.0710
_reflns_number_gt 647
_reflns_number_total 1635
_reflns_threshold_expression >2sigma(I)
_cod_data_source_file b400299g.txt
_cod_data_source_block difluoro
_cod_original_sg_symbol_H-M 'Pb c a'
_cod_database_code 7204835

loop_
_symmetry_equiv_pos_as_xyz
'x, y, z'
'-x+1/2, -y, z+1/2'
'x+1/2, -y+1/2, -z'
'-x, y+1/2, -z+1/2'
'-x, -y, -z'
'x-1/2, y, -z-1/2'
'-x-1/2, y-1/2, z'
'x, -y-1/2, z-1/2'

loop_
_atom_site_label
_atom_site_type_symbol
_atom_site_fract_x
_atom_site_fract_y
_atom_site_fract_z
_atom_site_U_iso_or_equiv
_atom_site_adp_type
_atom_site_occupancy
_atom_site_symmetry_multiplicity
_atom_site_calc_flag
_atom_site_refinement_flags
_atom_site_disorder_assembly
_atom_site_disorder_group
F1 F 0.18418(18) 0.2474(2) 0.67899(8) 0.0827(7) Uani 1 1 d . . .
F2 F 0.54116(19) -0.0024(3) 0.68611(7) 0.0867(7) Uani 1 1 d . . .
O1 O 0.2090(2) -0.0032(3) 0.59065(9) 0.0695(8) Uani 1 1 d . . .
O2 O 0.5449(2) 0.2982(3) 0.61197(8) 0.0749(8) Uani 1 1 d . . .
N1 N 0.3003(3) 0.0787(4) 0.58048(13) 0.0544(8) Uani 1 1 d . . .
N2 N 0.4600(3) 0.2210(4) 0.59034(12) 0.0528(8) Uani 1 1 d . . .
C1 C 0.3744(3) 0.1414(4) 0.61909(15) 0.0485(10) Uani 1 1 d . . .
C2 C 0.3391(3) 0.1152(4) 0.52523(16) 0.0493(10) Uani 1 1 d . . .
C3 C 0.2957(3) 0.0767(4) 0.47360(17) 0.0608(10) Uani 1 1 d . . .
H3 H 0.2225 0.0012 0.4692 0.073 Uiso 1 1 d R . .
C4 C 0.3562(4) 0.1343(5) 0.42782(15) 0.0708(13) Uani 1 1 d . . .
H4 H 0.3273 0.1152 0.3904 0.085 Uiso 1 1 d R . .
C5 C 0.4564(4) 0.2235(5) 0.43368(15) 0.0689(12) Uani 1 1 d . . .
H5 H 0.4982 0.2609 0.4012 0.083 Uiso 1 1 d R . .
C6 C 0.5001(3) 0.2621(4) 0.48591(17) 0.0627(11) Uani 1 1 d . . .
H6 H 0.5694 0.3234 0.4922 0.075 Uiso 1 1 d R . .
C7 C 0.4389(3) 0.2059(4) 0.53141(15) 0.0500(10) Uani 1 1 d . . .
C8 C 0.3646(4) 0.1307(4) 0.67969(15) 0.0512(10) Uani 1 1 d . . .
C9 C 0.4487(4) 0.0610(5) 0.71299(19) 0.0619(11) Uani 1 1 d . . .
C10 C 0.4433(4) 0.0455(5) 0.77081(17) 0.0782(14) Uani 1 1 d . . .
H10 H 0.5057 -0.0007 0.7919 0.094 Uiso 1 1 d R . .
C11 C 0.3463(5) 0.1016(6) 0.79675(16) 0.0808(15) Uani 1 1 d . . .
H11 H 0.3425 0.0877 0.8370 0.097 Uiso 1 1 d R . .
C12 C 0.2593(4) 0.1704(5) 0.7673(2) 0.0757(14) Uani 1 1 d . . .
H12 H 0.1909 0.2108 0.7846 0.091 Uiso 1 1 d R . .
C13 C 0.2722(4) 0.1801(5) 0.7095(2) 0.0620(12) Uani 1 1 d . . .

loop_
_atom_site_aniso_label
_atom_site_aniso_U_11
_atom_site_aniso_U_22
_atom_site_aniso_U_33
_atom_site_aniso_U_23
_atom_site_aniso_U_13
_atom_site_aniso_U_12
F1 0.0699(16) 0.0740(18) 0.1043(15) 0.0072(13) 0.0190(13) 0.0121(13)
F2 0.0722(17) 0.106(2) 0.0820(13) -0.0104(14) -0.0165(13) 0.0205(14)
O1 0.059(2) 0.061(2) 0.0884(17) 0.0090(14) -0.0115(15) -0.0173(16)
O2 0.0530(19) 0.086(2) 0.0857(17) -0.0223(15) -0.0072(14) -0.0234(16)
N1 0.046(2) 0.044(2) 0.073(2) -0.0002(19) -0.008(2) -0.0016(19)
N2 0.042(2) 0.047(2) 0.069(2) -0.0072(18) -0.0044(18) -0.0017(19)
C1 0.043(3) 0.044(3) 0.057(3) -0.003(2) -0.006(2) -0.005(2)
C2 0.046(3) 0.046(3) 0.055(2) -0.003(2) -0.002(3) 0.006(2)
C3 0.053(3) 0.060(3) 0.070(2) -0.010(2) -0.013(2) 0.003(2)
C4 0.063(3) 0.087(4) 0.062(3) -0.004(2) -0.008(3) 0.017(3)
C5 0.064(3) 0.079(3) 0.063(3) 0.001(2) 0.008(2) 0.014(3)
C6 0.051(3) 0.064(3) 0.074(2) -0.009(2) 0.006(3) 0.005(2)
C7 0.049(3) 0.048(3) 0.053(3) -0.006(2) -0.005(2) 0.011(2)
C8 0.050(3) 0.040(3) 0.064(3) -0.007(2) 0.000(3) 0.003(2)
C9 0.055(3) 0.058(3) 0.072(3) -0.016(2) 0.005(3) -0.001(3)
C10 0.089(4) 0.077(4) 0.068(3) -0.003(3) -0.019(3) -0.006(3)
C11 0.119(5) 0.067(4) 0.057(3) -0.005(2) 0.003(3) -0.032(3)
C12 0.096(4) 0.060(4) 0.072(3) -0.003(3) 0.021(3) -0.011(3)
C13 0.056(4) 0.046(3) 0.084(3) 0.002(2) -0.006(3) 0.000(2)

loop_
_atom_type_symbol
_atom_type_description
_atom_type_scat_dispersion_real
_atom_type_scat_dispersion_imag
_atom_type_scat_source
C C 0.0033 0.0016 'International Tables Vol C Tables 4.2.6.8 and 6.1.1.4'
N N 0.0061 0.0033 'International Tables Vol C Tables 4.2.6.8 and 6.1.1.4'
O O 0.0106 0.0060 'International Tables Vol C Tables 4.2.6.8 and 6.1.1.4'
F F 0.0171 0.0103 'International Tables Vol C Tables 4.2.6.8 and 6.1.1.4'
H H 0.0000 0.0000 'International Tables Vol C Tables 4.2.6.8 and 6.1.1.4'

loop_
_geom_angle_atom_site_label_1
_geom_angle_atom_site_label_2
_geom_angle_atom_site_label_3
_geom_angle
_geom_angle_site_symmetry_1
_geom_angle_site_symmetry_3
_geom_angle_publ_flag
O1 N1 C1 126.8(3) . . ?
O1 N1 C2 123.3(3) . . ?
C1 N1 C2 109.9(3) . . ?
O2 N2 C1 126.6(3) . . ?
O2 N2 C7 124.7(3) . . ?
C1 N2 C7 108.7(3) . . ?
N1 C1 N2 107.8(3) . . ?
N1 C1 C8 126.6(4) . . ?
N2 C1 C8 125.5(3) . . ?
C3 C2 C7 122.0(3) . . ?
C3 C2 N1 131.6(4) . . ?
C7 C2 N1 106.4(3) . . ?
C2 C3 C4 116.1(3) . . ?
C2 C3 H3 121.6 . . ?
C4 C3 H3 122.2 . . ?
C3 C4 C5 122.2(3) . . ?
C3 C4 H4 119.4 . . ?
C5 C4 H4 118.4 . . ?
C6 C5 C4 121.6(3) . . ?
C6 C5 H5 117.5 . . ?
C4 C5 H5 120.9 . . ?
C7 C6 C5 116.0(3) . . ?
C7 C6 H6 119.2 . . ?
C5 C6 H6 124.8 . . ?
C6 C7 C2 122.1(3) . . ?
C6 C7 N2 130.7(4) . . ?
C2 C7 N2 107.2(3) . . ?
C13 C8 C9 113.2(4) . . ?
C13 C8 C1 124.5(4) . . ?
C9 C8 C1 122.2(4) . . ?
F2 C9 C10 118.1(4) . . ?
F2 C9 C8 117.1(4) . . ?
C10 C9 C8 124.7(4) . . ?
C9 C10 C11 117.1(4) . . ?
C9 C10 H10 121.0 . . ?
C11 C10 H10 121.9 . . ?
C12 C11 C10 122.0(4) . . ?
C12 C11 H11 121.4 . . ?
C10 C11 H11 116.6 . . ?
C11 C12 C13 116.7(4) . . ?
C11 C12 H12 123.3 . . ?
C13 C12 H12 119.9 . . ?
C8 C13 F1 116.4(4) . . ?
C8 C13 C12 126.2(4) . . ?
F1 C13 C12 117.5(4) . . ?

loop_
_geom_bond_atom_site_label_1
_geom_bond_atom_site_label_2
_geom_bond_distance
_geom_bond_site_symmetry_2
_geom_bond_publ_flag
F1 C13 1.371(4) . ?
F2 C9 1.357(4) . ?
O1 N1 1.277(3) . ?
O2 N2 1.278(3) . ?
N1 C1 1.357(4) . ?
N1 C2 1.415(4) . ?
N2 C1 1.369(4) . ?
N2 C7 1.421(4) . ?
C1 C8 1.441(4) . ?
C2 C3 1.359(4) . ?
C2 C7 1.383(4) . ?
C3 C4 1.374(4) . ?
C3 H3 1.0517 . ?
C4 C5 1.380(4) . ?
C4 H4 0.9599 . ?
C5 C6 1.373(4) . ?
C5 H5 0.9601 . ?
C6 C7 1.369(4) . ?
C6 H6 0.9599 . ?
C8 C13 1.356(4) . ?
C8 C9 1.380(4) . ?
C9 C10 1.375(4) . ?
C10 C11 1.372(5) . ?
C10 H10 0.9601 . ?
C11 C12 1.353(5) . ?
C11 H11 0.9600 . ?
C12 C13 1.377(4) . ?
C12 H12 0.9601 . ?
